data_1504845
loop_
_publ_author_name
'Grant, Tina N.'
'Benson, Chantel L.'
'West, F. G.'

_publ_section_title
;
 Ring expansion of lactones and lactams via propiolate 1-carbon
 intercalation.
;
_journal_issue 18
_journal_name_full 'Organic letters'
_journal_page_first 3985
_journal_page_last 3988
_journal_paper_doi 10.1021/ol8014682
_journal_volume 10
_journal_year 2008
_chemical_formula_moiety 'C19 H25 N O5 S'
_chemical_formula_sum 'C19 H25 N O5 S'
_chemical_formula_weight 379.46
_chemical_name_systematic 't-butyl (2E)-(1-(4-methylphenyl)sulfonyl-3-oxoazepan-2-ylidene)acetate'
_space_group_IT_number 2
_symmetry_cell_setting triclinic
_symmetry_space_group_name_Hall '-P 1'
_symmetry_space_group_name_H-M 'P -1'
_atom_sites_solution_hydrogens geom
_atom_sites_solution_primary direct
_atom_sites_solution_secondary difmap
_audit_creation_method SHELXL-97
_cell_angle_alpha 86.0553(9)
_cell_angle_beta 78.3360(9)
_cell_angle_gamma 73.0379(9)
_cell_formula_units_Z 2
_cell_length_a 8.0444(6)
_cell_length_b 10.8324(7)
_cell_length_c 11.7001(8)
_cell_measurement_reflns_used 7059
_cell_measurement_temperature 193(2)
_cell_measurement_theta_max 27.47
_cell_measurement_theta_min 2.64
_cell_volume 955.01(11)
_computing_cell_refinement 'Bruker SAINT (Bruker, 1997)'
_computing_data_collection 'Bruker SMART (Bruker, 1997)'
_computing_data_reduction 'Bruker SAINT (Bruker, 1997)'
_computing_molecular_graphics 'Bruker SHELXTL (Bruker, 1997)'
_computing_publication_material 'Bruker SHELXTL (Bruker, 1997)'
_computing_structure_refinement 'SHELXL-97 (Sheldrick, 1997)'
_computing_structure_solution 'SHELXS-97 (Sheldrick, 1990)'
_diffrn_ambient_temperature 193(2)
_diffrn_detector_area_resol_mean 8.192
_diffrn_measured_fraction_theta_full 0.994
_diffrn_measured_fraction_theta_max 0.985
_diffrn_measurement_device_type 'Bruker PLATFORM diffractometer/SMART 1000 CCD area detector'
_diffrn_measurement_method '\w scans'
_diffrn_radiation_monochromator graphite
_diffrn_radiation_source 'fine-focus sealed tube'
_diffrn_radiation_type MoK\a
_diffrn_radiation_wavelength 0.71073
_diffrn_reflns_av_R_equivalents 0.0106
_diffrn_reflns_av_sigmaI/netI 0.0159
_diffrn_reflns_limit_h_max 10
_diffrn_reflns_limit_h_min -10
_diffrn_reflns_limit_k_max 14
_diffrn_reflns_limit_k_min -14
_diffrn_reflns_limit_l_max 15
_diffrn_reflns_limit_l_min -15
_diffrn_reflns_number 7952
_diffrn_reflns_theta_full 25.25
_diffrn_reflns_theta_max 27.47
_diffrn_reflns_theta_min 1.78
_diffrn_standards_decay_% 0
_diffrn_standards_interval_time 0
_diffrn_standards_number 0
_exptl_absorpt_coefficient_mu 0.199
_exptl_absorpt_correction_T_max 0.9302
_exptl_absorpt_correction_T_min 0.9038
_exptl_absorpt_correction_type integration
_exptl_absorpt_process_details 'Bruker SHELXTL (Bruker, 1997)'
_exptl_crystal_colour colorless
_exptl_crystal_density_diffrn 1.320
_exptl_crystal_density_method 'not measured'
_exptl_crystal_description prism
_exptl_crystal_F_000 404
_exptl_crystal_size_max 0.52
_exptl_crystal_size_mid 0.50
_exptl_crystal_size_min 0.37
_refine_diff_density_max 0.415
_refine_diff_density_min -0.230
_refine_diff_density_rms 0.051
_refine_ls_extinction_method none
_refine_ls_goodness_of_fit_ref 1.065
_refine_ls_hydrogen_treatment constr
_refine_ls_matrix_type full
_refine_ls_number_parameters 236
_refine_ls_number_reflns 4305
_refine_ls_number_restraints 0
_refine_ls_restrained_S_all 1.065
_refine_ls_R_factor_all 0.0408
_refine_ls_R_factor_gt 0.0378
_refine_ls_shift/su_max 0.001
_refine_ls_shift/su_mean 0.000
_refine_ls_structure_factor_coef Fsqd
_refine_ls_weighting_details 'calc w=1/[\s^2^(Fo^2^)+(0.0585P)^2^+0.2759P] where P=(Fo^2^+2Fc^2^)/3'
_refine_ls_weighting_scheme calc
_refine_ls_wR_factor_gt 0.1015
_refine_ls_wR_factor_ref 0.1048
_reflns_number_gt 3941
_reflns_number_total 4305
_reflns_threshold_expression I>2\s(I)
_cod_data_source_file ol8014682_si_002.cif
_cod_data_source_block 3FE
_cod_depositor_comments
;
The following automatic conversions were performed:

'_symmetry_cell_setting' value 'Triclinic' changed to 'triclinic'
according to /home/saulius/struct/CIF-dictionaries/cif_core.dic
dictionary named 'cif_core.dic' version 2.4.1 from 2010-06-29.

Automatic conversion script
Id: cif_fix_values 1715 2011-07-08 13:25:40Z adriana 
;
_cod_database_code 1504845

loop_
_symmetry_equiv_pos_as_xyz
'x, y, z'
'-x, -y, -z'

loop_
_atom_site_label
_atom_site_type_symbol
_atom_site_fract_x
_atom_site_fract_y
_atom_site_fract_z
_atom_site_U_iso_or_equiv
_atom_site_adp_type
_atom_site_occupancy
_atom_site_symmetry_multiplicity
_atom_site_calc_flag
_atom_site_refinement_flags
S S 0.29703(4) 0.07469(3) 0.32154(3) 0.02828(10) Uani 1 1 d .
O1 O -0.17183(14) 0.47710(9) 0.45698(9) 0.0390(2) Uani 1 1 d .
O2 O 0.00165(14) 0.56991(10) 0.17223(10) 0.0452(3) Uani 1 1 d .
O3 O -0.19285(12) 0.45109(9) 0.21909(8) 0.0325(2) Uani 1 1 d .
O4 O 0.18482(13) 0.05735(10) 0.24700(9) 0.0382(2) Uani 1 1 d .
O5 O 0.36197(13) -0.02612(9) 0.40110(9) 0.0364(2) Uani 1 1 d .
N N 0.18808(14) 0.20124(10) 0.40349(9) 0.0287(2) Uani 1 1 d .
C1 C 0.06721(16) 0.30995(11) 0.36238(11) 0.0269(2) Uani 1 1 d .
C2 C -0.10292(16) 0.36187(12) 0.44926(11) 0.0288(3) Uani 1 1 d .
C3 C -0.17839(18) 0.26573(14) 0.52481(12) 0.0362(3) Uani 1 1 d .
H3A H -0.1521 0.1854 0.4805 0.043 Uiso 1 1 calc R
H3B H -0.3086 0.3011 0.5461 0.043 Uiso 1 1 calc R
C4 C -0.1004(2) 0.23460(14) 0.63613(13) 0.0401(3) Uani 1 1 d .
H4A H -0.1065 0.3164 0.6718 0.048 Uiso 1 1 calc R
H4B H -0.1739 0.1902 0.6925 0.048 Uiso 1 1 calc R
C5 C 0.0910(2) 0.14998(13) 0.61496(12) 0.0385(3) Uani 1 1 d .
H5A H 0.1334 0.1377 0.6898 0.046 Uiso 1 1 calc R
H5B H 0.0942 0.0641 0.5890 0.046 Uiso 1 1 calc R
C6 C 0.21772(18) 0.20380(13) 0.52490(12) 0.0330(3) Uani 1 1 d .
H6A H 0.2039 0.2940 0.5451 0.040 Uiso 1 1 calc R
H6B H 0.3408 0.1529 0.5283 0.040 Uiso 1 1 calc R
C7 C 0.09382(17) 0.36336(13) 0.25702(12) 0.0323(3) Uani 1 1 d .
H7 H 0.2039 0.3283 0.2064 0.039 Uiso 1 1 calc R
C8 C -0.03752(17) 0.47477(13) 0.21273(11) 0.0318(3) Uani 1 1 d .
C9 C -0.34552(18) 0.55096(14) 0.18391(12) 0.0357(3) Uani 1 1 d .
C10 C -0.3047(3) 0.57000(19) 0.05224(14) 0.0563(5) Uani 1 1 d .
H10A H -0.2067 0.6089 0.0315 0.068 Uiso 1 1 calc R
H10B H -0.4097 0.6271 0.0264 0.068 Uiso 1 1 calc R
H10C H -0.2713 0.4863 0.0139 0.068 Uiso 1 1 calc R
C11 C -0.3841(2) 0.67552(15) 0.24928(15) 0.0440(3) Uani 1 1 d .
H11A H -0.2857 0.7135 0.2244 0.053 Uiso 1 1 calc R
H11B H -0.3981 0.6573 0.3333 0.053 Uiso 1 1 calc R
H11C H -0.4934 0.7363 0.2323 0.053 Uiso 1 1 calc R
C12 C -0.4951(2) 0.48968(17) 0.22037(17) 0.0498(4) Uani 1 1 d .
H12A H -0.4681 0.4101 0.1765 0.060 Uiso 1 1 calc R
H12B H -0.6053 0.5498 0.2041 0.060 Uiso 1 1 calc R
H12C H -0.5087 0.4695 0.3041 0.060 Uiso 1 1 calc R
C13 C 0.48211(16) 0.10949(11) 0.23087(11) 0.0281(3) Uani 1 1 d .
C14 C 0.49506(19) 0.11517(14) 0.11100(13) 0.0372(3) Uani 1 1 d .
H14 H 0.4021 0.1049 0.0772 0.045 Uiso 1 1 calc R
C15 C 0.6458(2) 0.13614(15) 0.04061(13) 0.0412(3) Uani 1 1 d .
H15 H 0.6555 0.1393 -0.0418 0.049 Uiso 1 1 calc R
C16 C 0.78252(18) 0.15257(13) 0.08844(13) 0.0368(3) Uani 1 1 d .
C17 C 0.76626(18) 0.14655(15) 0.20902(14) 0.0392(3) Uani 1 1 d .
H17 H 0.8586 0.1578 0.2429 0.047 Uiso 1 1 calc R
C18 C 0.61786(17) 0.12438(14) 0.28104(13) 0.0350(3) Uani 1 1 d .
H18 H 0.6090 0.1194 0.3633 0.042 Uiso 1 1 calc R
C19 C 0.9448(2) 0.17713(17) 0.01168(17) 0.0517(4) Uani 1 1 d .
H19A H 0.9595 0.1436 -0.0665 0.062 Uiso 1 1 calc R
H19B H 1.0494 0.1336 0.0452 0.062 Uiso 1 1 calc R
H19C H 0.9310 0.2702 0.0065 0.062 Uiso 1 1 calc R

loop_
_atom_site_aniso_label
_atom_site_aniso_U_11
_atom_site_aniso_U_22
_atom_site_aniso_U_33
_atom_site_aniso_U_23
_atom_site_aniso_U_13
_atom_site_aniso_U_12
S 0.02291(16) 0.02423(16) 0.03820(18) 0.00004(12) -0.00734(12) -0.00654(11)
O1 0.0421(5) 0.0277(5) 0.0406(5) -0.0015(4) -0.0073(4) 0.0003(4)
O2 0.0368(5) 0.0389(5) 0.0538(6) 0.0168(5) -0.0035(5) -0.0086(4)
O3 0.0274(4) 0.0319(5) 0.0359(5) 0.0025(4) -0.0096(4) -0.0028(4)
O4 0.0305(5) 0.0375(5) 0.0509(6) -0.0055(4) -0.0122(4) -0.0123(4)
O5 0.0330(5) 0.0252(4) 0.0485(6) 0.0049(4) -0.0075(4) -0.0056(4)
N 0.0254(5) 0.0257(5) 0.0326(5) 0.0017(4) -0.0072(4) -0.0029(4)
C1 0.0222(5) 0.0238(5) 0.0348(6) 0.0017(5) -0.0068(5) -0.0061(4)
C2 0.0271(6) 0.0285(6) 0.0295(6) 0.0000(5) -0.0071(5) -0.0047(5)
C3 0.0296(6) 0.0363(7) 0.0398(7) 0.0010(5) 0.0007(5) -0.0101(5)
C4 0.0465(8) 0.0345(7) 0.0337(7) 0.0027(5) 0.0006(6) -0.0090(6)
C5 0.0495(8) 0.0301(6) 0.0329(7) 0.0042(5) -0.0093(6) -0.0067(6)
C6 0.0351(7) 0.0288(6) 0.0372(7) 0.0014(5) -0.0151(5) -0.0071(5)
C7 0.0233(6) 0.0326(6) 0.0371(7) 0.0047(5) -0.0029(5) -0.0050(5)
C8 0.0277(6) 0.0331(6) 0.0297(6) 0.0041(5) -0.0024(5) -0.0039(5)
C9 0.0295(6) 0.0364(7) 0.0357(7) -0.0045(5) -0.0123(5) 0.0038(5)
C10 0.0571(10) 0.0614(11) 0.0373(8) -0.0008(7) -0.0179(7) 0.0095(8)
C11 0.0361(7) 0.0394(8) 0.0517(9) -0.0111(6) -0.0103(6) 0.0006(6)
C12 0.0320(7) 0.0467(9) 0.0706(11) -0.0113(8) -0.0179(7) -0.0032(6)
C13 0.0227(5) 0.0244(6) 0.0358(6) 0.0001(5) -0.0061(5) -0.0042(4)
C14 0.0310(7) 0.0414(7) 0.0380(7) -0.0055(6) -0.0083(5) -0.0063(6)
C15 0.0390(7) 0.0425(8) 0.0355(7) -0.0009(6) -0.0017(6) -0.0050(6)
C16 0.0294(6) 0.0249(6) 0.0488(8) 0.0033(5) 0.0000(6) -0.0024(5)
C17 0.0278(6) 0.0407(7) 0.0513(8) 0.0066(6) -0.0107(6) -0.0125(6)
C18 0.0286(6) 0.0398(7) 0.0385(7) 0.0043(6) -0.0102(5) -0.0113(5)
C19 0.0387(8) 0.0430(8) 0.0631(10) 0.0069(7) 0.0084(7) -0.0099(7)

loop_
_atom_type_symbol
_atom_type_description
_atom_type_scat_dispersion_real
_atom_type_scat_dispersion_imag
_atom_type_scat_source
C C 0.0033 0.0016 'International Tables Vol C Tables 4.2.6.8 and 6.1.1.4'
H H 0.0000 0.0000 'International Tables Vol C Tables 4.2.6.8 and 6.1.1.4'
N N 0.0061 0.0033 'International Tables Vol C Tables 4.2.6.8 and 6.1.1.4'
O O 0.0106 0.0060 'International Tables Vol C Tables 4.2.6.8 and 6.1.1.4'
S S 0.1246 0.1234 'International Tables Vol C Tables 4.2.6.8 and 6.1.1.4'

loop_
_geom_angle_atom_site_label_1
_geom_angle_atom_site_label_2
_geom_angle_atom_site_label_3
_geom_angle
O4 S O5 120.04(6)
O4 S N 108.07(6)
O5 S N 105.30(6)
O4 S C13 107.21(6)
O5 S C13 107.61(6)
N S C13 108.15(6)
C8 O3 C9 120.99(11)
C1 N C6 118.16(10)
C1 N S 122.28(9)
C6 N S 119.56(8)
C7 C1 N 124.92(12)
C7 C1 C2 121.08(11)
N C1 C2 113.99(10)
O1 C2 C3 122.47(12)
O1 C2 C1 119.98(12)
C3 C2 C1 117.54(11)
C2 C3 C4 111.09(12)
C5 C4 C3 113.46(12)
C6 C5 C4 114.51(11)
N C6 C5 113.13(11)
C1 C7 C8 124.52(12)
O2 C8 O3 126.49(12)
O2 C8 C7 121.59(12)
O3 C8 C7 111.84(11)
O3 C9 C12 102.48(12)
O3 C9 C11 110.71(11)
C12 C9 C11 110.86(13)
O3 C9 C10 108.49(11)
C12 C9 C10 111.56(14)
C11 C9 C10 112.29(14)
C14 C13 C18 120.76(12)
C14 C13 S 119.93(10)
C18 C13 S 119.22(10)
C13 C14 C15 119.19(13)
C14 C15 C16 121.24(14)
C17 C16 C15 118.46(13)
C17 C16 C19 120.51(14)
C15 C16 C19 121.03(15)
C18 C17 C16 121.34(13)
C17 C18 C13 119.00(13)

loop_
_geom_bond_atom_site_label_1
_geom_bond_atom_site_label_2
_geom_bond_distance
S O4 1.4319(10)
S O5 1.4338(10)
S N 1.6452(11)
S C13 1.7658(13)
O1 C2 1.2104(16)
O2 C8 1.2033(17)
O3 C8 1.3340(16)
O3 C9 1.4886(15)
N C1 1.4166(15)
N C6 1.4905(17)
C1 C7 1.3296(18)
C1 C2 1.5131(17)
C2 C3 1.5033(18)
C3 C4 1.533(2)
C4 C5 1.525(2)
C5 C6 1.523(2)
C7 C8 1.4942(17)
C9 C12 1.513(2)
C9 C11 1.518(2)
C9 C10 1.522(2)
C13 C14 1.3837(19)
C13 C18 1.3922(18)
C14 C15 1.390(2)
C15 C16 1.390(2)
C16 C17 1.389(2)
C16 C19 1.509(2)
C17 C18 1.3876(19)

loop_
_geom_torsion_atom_site_label_1
_geom_torsion_atom_site_label_2
_geom_torsion_atom_site_label_3
_geom_torsion_atom_site_label_4
_geom_torsion
O4 S N C1 -34.12(11)
O5 S N C1 -163.55(10)
C13 S N C1 81.63(11)
O4 S N C6 146.66(10)
O5 S N C6 17.23(11)
C13 S N C6 -97.59(10)
C6 N C1 C7 137.16(14)
S N C1 C7 -42.08(17)
C6 N C1 C2 -44.00(15)
S N C1 C2 136.77(10)
C7 C1 C2 O1 -38.72(19)
N C1 C2 O1 142.38(12)
C7 C1 C2 C3 142.22(13)
N C1 C2 C3 -36.68(16)
O1 C2 C3 C4 -91.34(16)
C1 C2 C3 C4 87.69(14)
C2 C3 C4 C5 -73.26(15)
C3 C4 C5 C6 55.73(17)
C1 N C6 C5 89.68(13)
S N C6 C5 -91.06(12)
C4 C5 C6 N -70.04(15)
N C1 C7 C8 177.43(12)
C2 C1 C7 C8 -1.3(2)
C9 O3 C8 O2 -5.7(2)
C9 O3 C8 C7 177.59(11)
C1 C7 C8 O2 127.60(16)
C1 C7 C8 O3 -55.45(18)
C8 O3 C9 C12 -172.75(12)
C8 O3 C9 C11 -54.48(16)
C8 O3 C9 C10 69.16(16)
O4 S C13 C14 -0.02(13)
O5 S C13 C14 130.38(11)
N S C13 C14 -116.33(11)
O4 S C13 C18 -176.76(10)
O5 S C13 C18 -46.35(12)
N S C13 C18 66.93(11)
C18 C13 C14 C15 -0.1(2)
S C13 C14 C15 -176.75(11)
C13 C14 C15 C16 -0.6(2)
C14 C15 C16 C17 0.5(2)
C14 C15 C16 C19 -179.16(14)
C15 C16 C17 C18 0.2(2)
C19 C16 C17 C18 179.84(14)
C16 C17 C18 C13 -0.8(2)
C14 C13 C18 C17 0.7(2)
S C13 C18 C17 177.42(11)

loop_
_cod_related_entry_id
_cod_related_entry_code
_cod_related_entry_database
1 30651485 ChemSpider
